data_7715368
loop_
_publ_author_name
'Yan, Ben'
'Ma, Xiaoli'
'Pang, Ziyuan'
'Yang, Zhi'

_publ_section_title
;
 Chemoselective Luche-type reduction of &#x3b1;,&#x3b2;-unsaturated
 ketones by aluminium hydride catalysis.
;
_journal_issue 9
_journal_name_full 'Dalton transactions (Cambridge, England : 2003)'
_journal_page_first 4127
_journal_page_last 4131
_journal_paper_doi 10.1039/d3dt03987k
_journal_volume 53
_journal_year 2024
_chemical_formula_moiety 'C44 H53 Al N2 O2'
_chemical_formula_sum 'C44 H52 Al N2 O2'
_chemical_formula_weight 667.85
_space_group_crystal_system monoclinic
_space_group_IT_number 14
_space_group_name_Hall '-P 2yn'
_space_group_name_H-M_alt 'P 1 21/n 1'
_atom_sites_solution_hydrogens mixed
_atom_sites_solution_primary dual
_audit_creation_date 2023-09-08
_audit_creation_method
;
Olex2 1.5
(compiled 2022.04.07 svn.rca3783a0 for OlexSys, GUI svn.r6498)
;
_audit_update_record
;
2023-09-08 deposited with the CCDC.	2024-01-24 downloaded from the CCDC.
;
_cell_angle_alpha 90
_cell_angle_beta 90.076(3)
_cell_angle_gamma 90
_cell_formula_units_Z 4
_cell_length_a 11.3973(4)
_cell_length_b 8.7653(3)
_cell_length_c 38.0302(14)
_cell_measurement_reflns_used 11808
_cell_measurement_temperature 180.00(10)
_cell_measurement_theta_max 30.6170
_cell_measurement_theta_min 2.3930
_cell_volume 3799.2(2)
_computing_cell_refinement 'CrysAlisPro 1.171.42.86a (Rigaku OD, 2023)'
_computing_data_collection 'CrysAlisPro 1.171.42.86a (Rigaku OD, 2023)'
_computing_data_reduction 'CrysAlisPro 1.171.42.86a (Rigaku OD, 2023)'
_computing_molecular_graphics 'Olex2 1.5 (Dolomanov et al., 2009)'
_computing_publication_material 'Olex2 1.5 (Dolomanov et al., 2009)'
_computing_structure_refinement 'SHELXL 2018/3 (Sheldrick, 2015)'
_computing_structure_solution 'SHELXT 2018/2 (Sheldrick, 2018)'
_diffrn_ambient_environment N~2~
_diffrn_ambient_temperature 180.00(10)
_diffrn_detector 'Hybrid Pixel Array Detector'
_diffrn_detector_area_resol_mean 10.0000
_diffrn_detector_type HyPix
_diffrn_measured_fraction_theta_full 0.970
_diffrn_measured_fraction_theta_max 0.729
_diffrn_measurement_details
;
List of Runs (angles in degrees, time in seconds):

  # Type    Start    End  Width  t~exp~   \w     \q     \k     \f   Frames
#--------------------------------------------------------------------------
  1  \w    -33.00  -8.68   0.38    1.15    --   -6.91 -50.00 -74.00   64
  2  \w    -18.00  34.06   0.38    1.15    --    3.55 -99.00  30.00  137
  3  \w    -78.00 -51.78   0.38    1.15    --   -6.91 -50.00 -74.00   69
  4  \w     -7.00  32.14   0.38    1.15    --    3.55 -99.00-150.00  103
  5  \w      6.00  34.12   0.38    1.15    --    3.55 -99.00-180.00   74
;
_diffrn_measurement_device 'four-circle diffractometer'
_diffrn_measurement_device_type 'XtaLAB Synergy R, DW system, HyPix'
_diffrn_measurement_method '\w scans'
_diffrn_orient_matrix_type 'CrysAlisPro convention (1999,Acta A55,543-557)'
_diffrn_orient_matrix_UB_11 0.0151766000
_diffrn_orient_matrix_UB_12 0.0491417000
_diffrn_orient_matrix_UB_13 0.0141208000
_diffrn_orient_matrix_UB_21 -0.0589848000
_diffrn_orient_matrix_UB_22 -0.0015091000
_diffrn_orient_matrix_UB_23 0.0059315000
_diffrn_orient_matrix_UB_31 0.0129462000
_diffrn_orient_matrix_UB_32 -0.0642564000
_diffrn_orient_matrix_UB_33 0.0106298000
_diffrn_radiation_monochromator mirror
_diffrn_radiation_probe x-ray
_diffrn_radiation_type 'Mo K\a'
_diffrn_radiation_wavelength 0.71073
_diffrn_reflns_av_R_equivalents 0.0296
_diffrn_reflns_av_unetI/netI 0.0377
_diffrn_reflns_Laue_measured_fraction_full 0.970
_diffrn_reflns_Laue_measured_fraction_max 0.729
_diffrn_reflns_limit_h_max 14
_diffrn_reflns_limit_h_min -14
_diffrn_reflns_limit_k_max 9
_diffrn_reflns_limit_k_min -11
_diffrn_reflns_limit_l_max 49
_diffrn_reflns_limit_l_min -45
_diffrn_reflns_number 22198
_diffrn_reflns_point_group_measured_fraction_full 0.970
_diffrn_reflns_point_group_measured_fraction_max 0.729
_diffrn_reflns_theta_full 25.242
_diffrn_reflns_theta_max 31.001
_diffrn_reflns_theta_min 2.384
_diffrn_source 'Rotating-anode X-ray tube'
_diffrn_source_type 'Rigaku (Mo) X-ray Source'
_exptl_absorpt_coefficient_mu 0.092
_exptl_absorpt_correction_T_max 1.00000
_exptl_absorpt_correction_T_min 0.96063
_exptl_absorpt_correction_type multi-scan
_exptl_absorpt_process_details
;
CrysAlisPro 1.171.42.86a (Rigaku Oxford Diffraction, 2023)
Empirical absorption correction using spherical harmonics,
implemented in SCALE3 ABSPACK scaling algorithm.
;
_exptl_crystal_colour colourless
_exptl_crystal_colour_primary colourless
_exptl_crystal_density_diffrn 1.168
_exptl_crystal_description block
_exptl_crystal_F_000 1436
_exptl_crystal_size_max 0.15
_exptl_crystal_size_mid 0.1
_exptl_crystal_size_min 0.1
_refine_diff_density_max 0.288
_refine_diff_density_min -0.284
_refine_diff_density_rms 0.040
_refine_ls_extinction_method none
_refine_ls_goodness_of_fit_ref 1.050
_refine_ls_hydrogen_treatment mixed
_refine_ls_matrix_type full
_refine_ls_number_parameters 460
_refine_ls_number_reflns 8833
_refine_ls_number_restraints 0
_refine_ls_restrained_S_all 1.050
_refine_ls_R_factor_all 0.0591
_refine_ls_R_factor_gt 0.0417
_refine_ls_shift/su_max 0.001
_refine_ls_shift/su_mean 0.000
_refine_ls_structure_factor_coef Fsqd
_refine_ls_weighting_details 'w=1/[\s^2^(Fo^2^)+(0.0449P)^2^+1.0101P] where P=(Fo^2^+2Fc^2^)/3'
_refine_ls_weighting_scheme calc
_refine_ls_wR_factor_gt 0.1008
_refine_ls_wR_factor_ref 0.1087
_reflns_Friedel_coverage 0.000
_reflns_number_gt 6731
_reflns_number_total 8833
_reflns_threshold_expression 'I > 2\s(I)'
_cod_data_source_file d3dt03987k2.cif
_cod_data_source_block al-h_auto
_cod_database_code 7715368
_shelx_shelxl_version_number 2018/3
_chemical_oxdiff_usercomment 'C H N Al'
_shelx_space_group_comment
;
The symmetry employed for this shelxl refinement is uniquely defined
by the following loop, which should always be used as a source of
symmetry information in preference to the above space-group names.
They are only intended as comments.
;
_shelx_estimated_absorpt_t_max 0.991
_shelx_estimated_absorpt_t_min 0.986
_olex2_refinement_description
;
1. Fixed Uiso
 At 1.2 times of:
  All C(H) groups
 At 1.5 times of:
  All C(H,H,H) groups
2.a Ternary CH refined with riding coordinates:
 C21(H21), C18(H18), C40(H40), C37(H37)
2.b Aromatic/amide H refined with riding coordinates:
 C9(H9), C25(H25), C29(H29), C16(H16), C27(H27), C48(H48), C28(H28), C15(H15),
 C14(H14), C26(H26), C34(H34), C35(H35), C44(H44), C33(H33), C47(H47), C45(H45),
  C46(H46)
2.c Idealised Me refined as rotating group:
 C30(H30A,H30B,H30C), C23(H23A,H23B,H23C), C22(H22A,H22B,H22C), C49(H49A,H49B,
 H49C), C20(H20A,H20B,H20C), C42(H42A,H42B,H42C), C19(H19A,H19B,H19C), C39(H39A,
 H39B,H39C), C41(H41A,H41B,H41C), C38(H38A,H38B,H38C)
;
_olex2_submission_special_instructions 'No special instructions were received'
_oxdiff_exptl_absorpt_empirical_details
;
Empirical correction (ABSPACK) includes:
- Absorption correction using spherical harmonics
- Frame scaling
;
_oxdiff_exptl_absorpt_empirical_full_max 1.310
_oxdiff_exptl_absorpt_empirical_full_min 0.752

loop_
_space_group_symop_operation_xyz
'x, y, z'
'-x+1/2, y+1/2, -z+1/2'
'-x, -y, -z'
'x-1/2, -y-1/2, z-1/2'

loop_
_atom_site_label
_atom_site_type_symbol
_atom_site_fract_x
_atom_site_fract_y
_atom_site_fract_z
_atom_site_U_iso_or_equiv
_atom_site_adp_type
_atom_site_occupancy
_atom_site_site_symmetry_order
_atom_site_calc_flag
_atom_site_refinement_flags_posn
_atom_site_refinement_flags_adp
_atom_site_refinement_flags_occupancy
_atom_site_disorder_assembly
_atom_site_disorder_group
Al1 Al 0.61958(3) 0.29968(4) 0.61522(2) 0.01906(9) Uani 1 1 d . . . . .
O11 O 0.61475(7) 0.23116(11) 0.66044(2) 0.0232(2) Uani 1 1 d . . . . .
O6 O 0.62130(8) 0.48396(11) 0.59383(2) 0.0249(2) Uani 1 1 d . . . . .
N7 N 0.79760(9) 0.33217(12) 0.62207(3) 0.0200(2) Uani 1 1 d . . . . .
N2 N 0.43940(9) 0.31848(12) 0.61843(3) 0.0208(2) Uani 1 1 d . . . . .
C5 C 0.54683(11) 0.53485(15) 0.57032(3) 0.0214(3) Uani 1 1 d . . . . .
C12 C 0.86533(11) 0.44835(15) 0.60414(3) 0.0215(3) Uani 1 1 d . . . . .
C10 C 0.69191(11) 0.14090(15) 0.67525(3) 0.0205(3) Uani 1 1 d . . . . .
C8 C 0.85894(11) 0.23391(15) 0.64044(3) 0.0228(3) Uani 1 1 d . . . . .
C24 C 0.65038(11) 0.04985(15) 0.70590(3) 0.0220(3) Uani 1 1 d . . . . .
C31 C 0.37008(11) 0.24042(16) 0.64488(3) 0.0229(3) Uani 1 1 d . . . . .
C17 C 0.90059(11) 0.42478(16) 0.56926(4) 0.0256(3) Uani 1 1 d . . . . .
C13 C 0.89592(11) 0.58115(16) 0.62270(4) 0.0251(3) Uani 1 1 d . . . . .
C36 C 0.33038(11) 0.09091(16) 0.63874(4) 0.0261(3) Uani 1 1 d . . . . .
C9 C 0.80557(11) 0.12933(15) 0.66414(3) 0.0238(3) Uani 1 1 d . . . . .
H9 H 0.851487 0.046866 0.672730 0.029 Uiso 1 1 calc R U . . .
C43 C 0.59213(12) 0.65519(15) 0.54621(4) 0.0246(3) Uani 1 1 d . . . . .
C25 C 0.53124(12) 0.02039(17) 0.70976(4) 0.0285(3) Uani 1 1 d . . . . .
H25 H 0.476640 0.063356 0.693672 0.034 Uiso 1 1 calc R U . . .
C29 C 0.72814(13) -0.01007(17) 0.73064(4) 0.0289(3) Uani 1 1 d . . . . .
H29 H 0.809488 0.012317 0.728924 0.035 Uiso 1 1 calc R U . . .
C3 C 0.37952(11) 0.39102(16) 0.59413(4) 0.0258(3) Uani 1 1 d . . . . .
C4 C 0.43352(12) 0.48682(17) 0.56868(4) 0.0270(3) Uani 1 1 d . . . . .
C16 C 0.96764(12) 0.53880(18) 0.55334(4) 0.0326(3) Uani 1 1 d . . . . .
H16 H 0.992496 0.525423 0.529704 0.039 Uiso 1 1 calc R U . . .
C32 C 0.34421(12) 0.31735(17) 0.67619(4) 0.0293(3) Uani 1 1 d . . . . .
C21 C 0.86821(13) 0.28288(18) 0.54874(4) 0.0315(3) Uani 1 1 d . . . . .
H21 H 0.825602 0.212543 0.565019 0.038 Uiso 1 1 calc R U . . .
C27 C 0.56984(15) -0.13366(18) 0.76060(4) 0.0361(4) Uani 1 1 d . . . . .
H27 H 0.542511 -0.198381 0.778881 0.043 Uiso 1 1 calc R U . . .
C48 C 0.53165(14) 0.69710(18) 0.51580(4) 0.0337(3) Uani 1 1 d . . . . .
H48 H 0.460506 0.646821 0.509847 0.040 Uiso 1 1 calc R U . . .
C28 C 0.68797(14) -0.10179(18) 0.75766(4) 0.0345(3) Uani 1 1 d . . . . .
H28 H 0.741824 -0.142924 0.774224 0.041 Uiso 1 1 calc R U . . .
C15 C 0.99861(13) 0.66959(19) 0.57087(4) 0.0355(4) Uani 1 1 d . . . . .
H15 H 1.044557 0.745184 0.559443 0.043 Uiso 1 1 calc R U . . .
C14 C 0.96264(13) 0.69090(17) 0.60525(4) 0.0318(3) Uani 1 1 d . . . . .
H14 H 0.983786 0.782035 0.617199 0.038 Uiso 1 1 calc R U . . .
C18 C 0.85552(13) 0.60740(17) 0.66025(4) 0.0314(3) Uani 1 1 d . . . . .
H18 H 0.843995 0.504820 0.671227 0.038 Uiso 1 1 calc R U . . .
C26 C 0.49167(14) -0.07144(19) 0.73699(4) 0.0360(4) Uani 1 1 d . . . . .
H26 H 0.410154 -0.091511 0.739354 0.043 Uiso 1 1 calc R U . . .
C34 C 0.23000(13) 0.09913(19) 0.69469(4) 0.0372(4) Uani 1 1 d . . . . .
H34 H 0.180321 0.051814 0.711508 0.045 Uiso 1 1 calc R U . . .
C35 C 0.25919(12) 0.02330(18) 0.66417(4) 0.0320(3) Uani 1 1 d . . . . .
H35 H 0.230260 -0.077008 0.660379 0.038 Uiso 1 1 calc R U . . .
C44 C 0.69624(13) 0.72935(18) 0.55431(4) 0.0368(4) Uani 1 1 d . . . . .
H44 H 0.738885 0.701738 0.574830 0.044 Uiso 1 1 calc R U . . .
C30 C 0.99132(12) 0.23030(19) 0.63923(4) 0.0343(3) Uani 1 1 d . . . . .
H30A H 1.017432 0.231882 0.614695 0.051 Uiso 1 1 calc R U . . .
H30B H 1.019703 0.137090 0.650653 0.051 Uiso 1 1 calc R U . . .
H30C H 1.022742 0.319580 0.651571 0.051 Uiso 1 1 calc R U . . .
C33 C 0.27297(13) 0.24356(19) 0.70075(4) 0.0368(4) Uani 1 1 d . . . . .
H33 H 0.253787 0.294102 0.722082 0.044 Uiso 1 1 calc R U . . .
C40 C 0.36856(13) -0.00058(17) 0.60687(4) 0.0335(3) Uani 1 1 d . . . . .
H40 H 0.403188 0.071949 0.589440 0.040 Uiso 1 1 calc R U . . .
C37 C 0.39211(14) 0.47474(18) 0.68436(4) 0.0375(4) Uani 1 1 d . . . . .
H37 H 0.441591 0.507231 0.663993 0.045 Uiso 1 1 calc R U . . .
C47 C 0.57451(17) 0.8115(2) 0.49419(4) 0.0446(4) Uani 1 1 d . . . . .
H47 H 0.532609 0.839562 0.473572 0.054 Uiso 1 1 calc R U . . .
C23 C 0.78528(14) 0.3223(2) 0.51845(4) 0.0430(4) Uani 1 1 d . . . . .
H23A H 0.713648 0.368669 0.527848 0.064 Uiso 1 1 calc R U . . .
H23B H 0.765106 0.229107 0.505547 0.064 Uiso 1 1 calc R U . . .
H23C H 0.823928 0.394363 0.502526 0.064 Uiso 1 1 calc R U . . .
C22 C 0.97649(15) 0.1983(2) 0.53492(5) 0.0422(4) Uani 1 1 d . . . . .
H22A H 1.021428 0.266054 0.519492 0.063 Uiso 1 1 calc R U . . .
H22B H 0.951512 0.108009 0.521665 0.063 Uiso 1 1 calc R U . . .
H22C H 1.025742 0.166617 0.554762 0.063 Uiso 1 1 calc R U . . .
C49 C 0.24725(13) 0.3817(2) 0.59182(5) 0.0426(4) Uani 1 1 d . . . . .
H49A H 0.223782 0.276028 0.587179 0.064 Uiso 1 1 calc R U . . .
H49B H 0.219403 0.447344 0.572687 0.064 Uiso 1 1 calc R U . . .
H49C H 0.212831 0.415681 0.614081 0.064 Uiso 1 1 calc R U . . .
C20 C 0.94489(15) 0.6934(2) 0.68286(4) 0.0426(4) Uani 1 1 d . . . . .
H20A H 1.020827 0.641219 0.681775 0.064 Uiso 1 1 calc R U . . .
H20B H 0.917611 0.696369 0.707275 0.064 Uiso 1 1 calc R U . . .
H20C H 0.953448 0.797828 0.673994 0.064 Uiso 1 1 calc R U . . .
C45 C 0.73813(17) 0.8438(2) 0.53249(5) 0.0520(5) Uani 1 1 d . . . . .
H45 H 0.809211 0.894647 0.538238 0.062 Uiso 1 1 calc R U . . .
C42 C 0.46440(16) -0.1137(2) 0.61765(5) 0.0477(4) Uani 1 1 d . . . . .
H42A H 0.529093 -0.058548 0.628917 0.072 Uiso 1 1 calc R U . . .
H42B H 0.493573 -0.166879 0.596747 0.072 Uiso 1 1 calc R U . . .
H42C H 0.431869 -0.188239 0.634200 0.072 Uiso 1 1 calc R U . . .
C46 C 0.67751(17) 0.8842(2) 0.50257(5) 0.0496(5) Uani 1 1 d . . . . .
H46 H 0.706959 0.962450 0.487717 0.059 Uiso 1 1 calc R U . . .
C19 C 0.73731(15) 0.6891(2) 0.66112(5) 0.0472(4) Uani 1 1 d . . . . .
H19A H 0.745404 0.790539 0.650573 0.071 Uiso 1 1 calc R U . . .
H19B H 0.711127 0.699336 0.685536 0.071 Uiso 1 1 calc R U . . .
H19C H 0.679478 0.629781 0.647790 0.071 Uiso 1 1 calc R U . . .
C39 C 0.47085(17) 0.4713(2) 0.71707(5) 0.0521(5) Uani 1 1 d . . . . .
H39A H 0.424337 0.440712 0.737544 0.078 Uiso 1 1 calc R U . . .
H39B H 0.503888 0.573081 0.721095 0.078 Uiso 1 1 calc R U . . .
H39C H 0.534652 0.398040 0.713482 0.078 Uiso 1 1 calc R U . . .
C41 C 0.26712(18) -0.0844(2) 0.58888(5) 0.0549(5) Uani 1 1 d . . . . .
H41A H 0.234681 -0.160705 0.605004 0.082 Uiso 1 1 calc R U . . .
H41B H 0.295914 -0.135202 0.567619 0.082 Uiso 1 1 calc R U . . .
H41C H 0.205819 -0.011024 0.582502 0.082 Uiso 1 1 calc R U . . .
C38 C 0.29437(18) 0.5923(2) 0.68870(6) 0.0558(5) Uani 1 1 d . . . . .
H38A H 0.246492 0.595286 0.667291 0.084 Uiso 1 1 calc R U . . .
H38B H 0.328887 0.693142 0.692865 0.084 Uiso 1 1 calc R U . . .
H38C H 0.244986 0.564054 0.708748 0.084 Uiso 1 1 calc R U . . .
H H 0.6267(13) 0.1701(18) 0.5898(4) 0.031(4) Uiso 1 1 d . . . . .
H4 H 0.3831(14) 0.5321(19) 0.5525(4) 0.037(4) Uiso 1 1 d . . . . .

loop_
_atom_site_aniso_label
_atom_site_aniso_U_11
_atom_site_aniso_U_22
_atom_site_aniso_U_33
_atom_site_aniso_U_23
_atom_site_aniso_U_13
_atom_site_aniso_U_12
Al1 0.01660(18) 0.0229(2) 0.01766(18) 0.00209(15) 0.00079(14) -0.00057(14)
O11 0.0181(4) 0.0307(5) 0.0207(5) 0.0068(4) 0.0011(3) 0.0027(4)
O6 0.0194(4) 0.0287(5) 0.0265(5) 0.0089(4) -0.0025(4) -0.0026(4)
N7 0.0182(5) 0.0230(6) 0.0189(5) 0.0008(4) 0.0022(4) -0.0015(4)
N2 0.0182(5) 0.0246(6) 0.0197(5) 0.0027(4) 0.0017(4) -0.0016(4)
C5 0.0231(6) 0.0229(7) 0.0183(6) 0.0013(5) 0.0006(5) 0.0016(5)
C12 0.0170(6) 0.0250(7) 0.0226(6) 0.0027(5) 0.0005(5) -0.0025(5)
C10 0.0217(6) 0.0207(6) 0.0191(6) 0.0006(5) -0.0020(5) 0.0003(5)
C8 0.0187(6) 0.0273(7) 0.0224(6) -0.0012(5) 0.0009(5) 0.0010(5)
C24 0.0256(7) 0.0220(7) 0.0183(6) 0.0002(5) 0.0010(5) 0.0011(5)
C31 0.0153(6) 0.0298(7) 0.0236(7) 0.0063(5) 0.0018(5) 0.0010(5)
C17 0.0205(6) 0.0324(8) 0.0238(7) 0.0009(6) 0.0017(5) -0.0041(5)
C13 0.0225(6) 0.0281(7) 0.0246(7) 0.0005(5) -0.0020(5) -0.0014(5)
C36 0.0184(6) 0.0316(8) 0.0284(7) 0.0070(6) -0.0007(5) -0.0013(5)
C9 0.0216(6) 0.0248(7) 0.0250(7) 0.0052(5) -0.0006(5) 0.0040(5)
C43 0.0270(7) 0.0241(7) 0.0227(7) 0.0028(5) 0.0031(5) 0.0017(5)
C25 0.0271(7) 0.0356(8) 0.0228(7) 0.0055(6) 0.0000(5) -0.0022(6)
C29 0.0297(7) 0.0335(8) 0.0235(7) 0.0035(6) -0.0013(5) 0.0017(6)
C3 0.0188(6) 0.0317(8) 0.0270(7) 0.0039(6) -0.0020(5) -0.0015(5)
C4 0.0234(7) 0.0329(8) 0.0246(7) 0.0086(6) -0.0052(5) -0.0006(6)
C16 0.0289(7) 0.0429(9) 0.0258(7) 0.0041(6) 0.0053(6) -0.0102(6)
C32 0.0229(7) 0.0360(8) 0.0289(7) 0.0026(6) 0.0048(5) 0.0043(6)
C21 0.0306(7) 0.0387(8) 0.0252(7) -0.0050(6) 0.0089(6) -0.0097(6)
C27 0.0512(10) 0.0356(9) 0.0215(7) 0.0082(6) 0.0034(6) -0.0061(7)
C48 0.0417(8) 0.0336(8) 0.0258(7) 0.0060(6) -0.0031(6) -0.0033(6)
C28 0.0448(9) 0.0366(9) 0.0221(7) 0.0076(6) -0.0033(6) 0.0065(7)
C15 0.0311(8) 0.0396(9) 0.0357(8) 0.0079(7) 0.0017(6) -0.0147(6)
C14 0.0317(7) 0.0284(8) 0.0352(8) 0.0001(6) -0.0031(6) -0.0094(6)
C18 0.0385(8) 0.0292(8) 0.0265(7) -0.0048(6) 0.0012(6) -0.0037(6)
C26 0.0342(8) 0.0453(9) 0.0286(8) 0.0070(7) 0.0041(6) -0.0099(7)
C34 0.0245(7) 0.0501(10) 0.0369(9) 0.0168(7) 0.0110(6) 0.0017(7)
C35 0.0215(7) 0.0355(8) 0.0391(8) 0.0135(7) -0.0005(6) -0.0040(6)
C44 0.0329(8) 0.0384(9) 0.0391(9) 0.0138(7) -0.0035(6) -0.0073(6)
C30 0.0186(7) 0.0470(9) 0.0373(8) 0.0115(7) 0.0015(6) 0.0036(6)
C33 0.0306(8) 0.0492(10) 0.0307(8) 0.0052(7) 0.0124(6) 0.0075(7)
C40 0.0390(8) 0.0316(8) 0.0301(8) -0.0005(6) 0.0019(6) -0.0108(6)
C37 0.0406(9) 0.0374(9) 0.0346(8) -0.0056(7) 0.0119(7) 0.0007(7)
C47 0.0645(12) 0.0390(9) 0.0303(8) 0.0127(7) -0.0018(8) -0.0019(8)
C23 0.0347(8) 0.0583(11) 0.0359(9) -0.0160(8) -0.0017(7) -0.0042(8)
C22 0.0425(9) 0.0433(10) 0.0407(9) -0.0083(8) 0.0056(7) 0.0022(7)
C49 0.0207(7) 0.0546(11) 0.0524(10) 0.0228(8) -0.0053(7) -0.0038(7)
C20 0.0467(9) 0.0479(10) 0.0330(8) -0.0089(7) -0.0095(7) -0.0011(8)
C45 0.0473(10) 0.0460(11) 0.0628(12) 0.0218(9) -0.0027(9) -0.0182(8)
C42 0.0479(10) 0.0407(10) 0.0546(11) -0.0120(8) 0.0088(8) 0.0037(8)
C46 0.0645(12) 0.0398(10) 0.0444(10) 0.0200(8) 0.0086(9) -0.0092(8)
C19 0.0368(9) 0.0596(12) 0.0452(10) -0.0244(9) 0.0031(7) -0.0011(8)
C39 0.0514(11) 0.0547(12) 0.0502(11) -0.0217(9) -0.0014(9) 0.0050(9)
C41 0.0627(12) 0.0558(12) 0.0460(11) -0.0037(9) -0.0130(9) -0.0233(10)
C38 0.0631(12) 0.0402(10) 0.0640(13) -0.0009(9) 0.0048(10) 0.0129(9)

loop_
_atom_type_symbol
_atom_type_description
_atom_type_scat_dispersion_real
_atom_type_scat_dispersion_imag
_atom_type_scat_source
C C 0.0033 0.0016 'International Tables Vol C Tables 4.2.6.8 and 6.1.1.4'
H H 0.0000 0.0000 'International Tables Vol C Tables 4.2.6.8 and 6.1.1.4'
Al Al 0.0645 0.0514 'International Tables Vol C Tables 4.2.6.8 and 6.1.1.4'
N N 0.0061 0.0033 'International Tables Vol C Tables 4.2.6.8 and 6.1.1.4'
O O 0.0106 0.0060 'International Tables Vol C Tables 4.2.6.8 and 6.1.1.4'

loop_
_geom_angle_atom_site_label_1
_geom_angle_atom_site_label_2
_geom_angle_atom_site_label_3
_geom_angle
_geom_angle_site_symmetry_1
_geom_angle_site_symmetry_3
_geom_angle_publ_flag
O11 Al1 N7 87.56(4) . . ?
O11 Al1 N2 86.52(4) . . ?
O11 Al1 H 111.2(6) . . ?
O6 Al1 O11 135.98(5) . . ?
O6 Al1 N7 85.55(4) . . ?
O6 Al1 N2 88.09(4) . . ?
O6 Al1 H 112.8(6) . . ?
N7 Al1 H 97.6(6) . . ?
N2 Al1 N7 163.55(5) . . ?
N2 Al1 H 98.8(6) . . ?
C10 O11 Al1 125.72(8) . . ?
C5 O6 Al1 127.13(9) . . ?
C12 N7 Al1 124.17(8) . . ?
C8 N7 Al1 120.00(9) . . ?
C8 N7 C12 115.38(11) . . ?
C31 N2 Al1 123.09(8) . . ?
C3 N2 Al1 120.91(9) . . ?
C3 N2 C31 115.67(11) . . ?
O6 C5 C43 115.86(11) . . ?
O6 C5 C4 122.71(12) . . ?
C4 C5 C43 121.37(12) . . ?
C17 C12 N7 119.69(12) . . ?
C17 C12 C13 121.76(12) . . ?
C13 C12 N7 118.54(11) . . ?
O11 C10 C24 116.49(11) . . ?
O11 C10 C9 123.23(12) . . ?
C9 C10 C24 120.27(11) . . ?
N7 C8 C9 122.20(12) . . ?
N7 C8 C30 122.01(12) . . ?
C9 C8 C30 115.71(12) . . ?
C25 C24 C10 119.56(12) . . ?
C25 C24 C29 118.61(12) . . ?
C29 C24 C10 121.81(12) . . ?
C36 C31 N2 120.00(12) . . ?
C32 C31 N2 118.54(12) . . ?
C32 C31 C36 121.46(12) . . ?
C12 C17 C21 122.61(12) . . ?
C16 C17 C12 117.55(13) . . ?
C16 C17 C21 119.84(12) . . ?
C12 C13 C18 121.51(12) . . ?
C14 C13 C12 117.86(12) . . ?
C14 C13 C18 120.61(13) . . ?
C31 C36 C40 122.17(12) . . ?
C35 C36 C31 117.92(14) . . ?
C35 C36 C40 119.79(13) . . ?
C10 C9 C8 123.65(12) . . ?
C10 C9 H9 118.2 . . ?
C8 C9 H9 118.2 . . ?
C48 C43 C5 121.69(13) . . ?
C44 C43 C5 119.46(13) . . ?
C44 C43 C48 118.84(13) . . ?
C24 C25 H25 119.8 . . ?
C26 C25 C24 120.33(14) . . ?
C26 C25 H25 119.8 . . ?
C24 C29 H29 119.7 . . ?
C28 C29 C24 120.63(14) . . ?
C28 C29 H29 119.7 . . ?
N2 C3 C4 122.70(12) . . ?
N2 C3 C49 122.17(12) . . ?
C4 C3 C49 115.12(12) . . ?
C5 C4 C3 124.29(13) . . ?
C5 C4 H4 119.0(10) . . ?
C3 C4 H4 115.8(10) . . ?
C17 C16 H16 119.1 . . ?
C15 C16 C17 121.86(13) . . ?
C15 C16 H16 119.1 . . ?
C31 C32 C37 122.44(13) . . ?
C33 C32 C31 117.96(14) . . ?
C33 C32 C37 119.59(14) . . ?
C17 C21 H21 107.8 . . ?
C17 C21 C23 110.66(13) . . ?
C17 C21 C22 112.23(12) . . ?
C23 C21 H21 107.8 . . ?
C23 C21 C22 110.37(13) . . ?
C22 C21 H21 107.8 . . ?
C28 C27 H27 120.1 . . ?
C26 C27 H27 120.1 . . ?
C26 C27 C28 119.84(14) . . ?
C43 C48 H48 119.7 . . ?
C47 C48 C43 120.54(15) . . ?
C47 C48 H48 119.7 . . ?
C29 C28 H28 119.9 . . ?
C27 C28 C29 120.13(14) . . ?
C27 C28 H28 119.9 . . ?
C16 C15 H15 120.1 . . ?
C16 C15 C14 119.71(13) . . ?
C14 C15 H15 120.1 . . ?
C13 C14 H14 119.4 . . ?
C15 C14 C13 121.27(14) . . ?
C15 C14 H14 119.4 . . ?
C13 C18 H18 107.2 . . ?
C13 C18 C20 113.60(13) . . ?
C13 C18 C19 111.10(13) . . ?
C20 C18 H18 107.2 . . ?
C19 C18 H18 107.2 . . ?
C19 C18 C20 110.10(13) . . ?
C25 C26 H26 119.8 . . ?
C27 C26 C25 120.40(14) . . ?
C27 C26 H26 119.8 . . ?
C35 C34 H34 120.1 . . ?
C33 C34 H34 120.1 . . ?
C33 C34 C35 119.87(13) . . ?
C36 C35 H35 119.3 . . ?
C34 C35 C36 121.33(15) . . ?
C34 C35 H35 119.3 . . ?
C43 C44 H44 120.0 . . ?
C45 C44 C43 120.06(15) . . ?
C45 C44 H44 120.0 . . ?
C8 C30 H30A 109.5 . . ?
C8 C30 H30B 109.5 . . ?
C8 C30 H30C 109.5 . . ?
H30A C30 H30B 109.5 . . ?
H30A C30 H30C 109.5 . . ?
H30B C30 H30C 109.5 . . ?
C32 C33 H33 119.3 . . ?
C34 C33 C32 121.37(15) . . ?
C34 C33 H33 119.3 . . ?
C36 C40 H40 107.9 . . ?
C36 C40 C42 109.49(13) . . ?
C36 C40 C41 113.17(14) . . ?
C42 C40 H40 107.9 . . ?
C41 C40 H40 107.9 . . ?
C41 C40 C42 110.30(14) . . ?
C32 C37 H37 107.7 . . ?
C32 C37 C39 111.03(14) . . ?
C32 C37 C38 111.96(14) . . ?
C39 C37 H37 107.7 . . ?
C38 C37 H37 107.7 . . ?
C38 C37 C39 110.58(15) . . ?
C48 C47 H47 120.0 . . ?
C46 C47 C48 120.02(16) . . ?
C46 C47 H47 120.0 . . ?
C21 C23 H23A 109.5 . . ?
C21 C23 H23B 109.5 . . ?
C21 C23 H23C 109.5 . . ?
H23A C23 H23B 109.5 . . ?
H23A C23 H23C 109.5 . . ?
H23B C23 H23C 109.5 . . ?
C21 C22 H22A 109.5 . . ?
C21 C22 H22B 109.5 . . ?
C21 C22 H22C 109.5 . . ?
H22A C22 H22B 109.5 . . ?
H22A C22 H22C 109.5 . . ?
H22B C22 H22C 109.5 . . ?
C3 C49 H49A 109.5 . . ?
C3 C49 H49B 109.5 . . ?
C3 C49 H49C 109.5 . . ?
H49A C49 H49B 109.5 . . ?
H49A C49 H49C 109.5 . . ?
H49B C49 H49C 109.5 . . ?
C18 C20 H20A 109.5 . . ?
C18 C20 H20B 109.5 . . ?
C18 C20 H20C 109.5 . . ?
H20A C20 H20B 109.5 . . ?
H20A C20 H20C 109.5 . . ?
H20B C20 H20C 109.5 . . ?
C44 C45 H45 119.7 . . ?
C46 C45 C44 120.53(17) . . ?
C46 C45 H45 119.7 . . ?
C40 C42 H42A 109.5 . . ?
C40 C42 H42B 109.5 . . ?
C40 C42 H42C 109.5 . . ?
H42A C42 H42B 109.5 . . ?
H42A C42 H42C 109.5 . . ?
H42B C42 H42C 109.5 . . ?
C47 C46 C45 120.01(15) . . ?
C47 C46 H46 120.0 . . ?
C45 C46 H46 120.0 . . ?
C18 C19 H19A 109.5 . . ?
C18 C19 H19B 109.5 . . ?
C18 C19 H19C 109.5 . . ?
H19A C19 H19B 109.5 . . ?
H19A C19 H19C 109.5 . . ?
H19B C19 H19C 109.5 . . ?
C37 C39 H39A 109.5 . . ?
C37 C39 H39B 109.5 . . ?
C37 C39 H39C 109.5 . . ?
H39A C39 H39B 109.5 . . ?
H39A C39 H39C 109.5 . . ?
H39B C39 H39C 109.5 . . ?
C40 C41 H41A 109.5 . . ?
C40 C41 H41B 109.5 . . ?
C40 C41 H41C 109.5 . . ?
H41A C41 H41B 109.5 . . ?
H41A C41 H41C 109.5 . . ?
H41B C41 H41C 109.5 . . ?
C37 C38 H38A 109.5 . . ?
C37 C38 H38B 109.5 . . ?
C37 C38 H38C 109.5 . . ?
H38A C38 H38B 109.5 . . ?
H38A C38 H38C 109.5 . . ?
H38B C38 H38C 109.5 . . ?

loop_
_geom_bond_atom_site_label_1
_geom_bond_atom_site_label_2
_geom_bond_distance
_geom_bond_site_symmetry_2
_geom_bond_publ_flag
Al1 O11 1.8224(10) . ?
Al1 O6 1.8088(10) . ?
Al1 N7 2.0649(11) . ?
Al1 N2 2.0639(11) . ?
Al1 H 1.494(16) . ?
O11 C10 1.3096(15) . ?
O6 C5 1.3101(15) . ?
N7 C12 1.4490(16) . ?
N7 C8 1.3104(17) . ?
N2 C31 1.4512(16) . ?
N2 C3 1.3123(17) . ?
C5 C43 1.4904(18) . ?
C5 C4 1.3597(19) . ?
C12 C17 1.4018(19) . ?
C12 C13 1.4052(19) . ?
C10 C24 1.4905(17) . ?
C10 C9 1.3669(18) . ?
C8 C9 1.4229(18) . ?
C8 C30 1.5098(18) . ?
C24 C25 1.3901(19) . ?
C24 C29 1.3944(19) . ?
C31 C36 1.406(2) . ?
C31 C32 1.400(2) . ?
C17 C16 1.3966(19) . ?
C17 C21 1.514(2) . ?
C13 C14 1.3948(19) . ?
C13 C18 1.5186(19) . ?
C36 C35 1.3952(19) . ?
C36 C40 1.518(2) . ?
C9 H9 0.9500 . ?
C43 C48 1.395(2) . ?
C43 C44 1.387(2) . ?
C25 H25 0.9500 . ?
C25 C26 1.387(2) . ?
C29 H29 0.9500 . ?
C29 C28 1.383(2) . ?
C3 C4 1.4222(19) . ?
C3 C49 1.5122(19) . ?
C4 H4 0.930(17) . ?
C16 H16 0.9500 . ?
C16 C15 1.372(2) . ?
C32 C33 1.397(2) . ?
C32 C37 1.516(2) . ?
C21 H21 1.0000 . ?
C21 C23 1.529(2) . ?
C21 C22 1.533(2) . ?
C27 H27 0.9500 . ?
C27 C28 1.380(2) . ?
C27 C26 1.377(2) . ?
C48 H48 0.9500 . ?
C48 C47 1.385(2) . ?
C28 H28 0.9500 . ?
C15 H15 0.9500 . ?
C15 C14 1.384(2) . ?
C14 H14 0.9500 . ?
C18 H18 1.0000 . ?
C18 C20 1.531(2) . ?
C18 C19 1.526(2) . ?
C26 H26 0.9500 . ?
C34 H34 0.9500 . ?
C34 C35 1.379(2) . ?
C34 C33 1.377(2) . ?
C35 H35 0.9500 . ?
C44 H44 0.9500 . ?
C44 C45 1.387(2) . ?
C30 H30A 0.9800 . ?
C30 H30B 0.9800 . ?
C30 H30C 0.9800 . ?
C33 H33 0.9500 . ?
C40 H40 1.0000 . ?
C40 C42 1.531(2) . ?
C40 C41 1.531(2) . ?
C37 H37 1.0000 . ?
C37 C39 1.533(3) . ?
C37 C38 1.527(2) . ?
C47 H47 0.9500 . ?
C47 C46 1.373(3) . ?
C23 H23A 0.9800 . ?
C23 H23B 0.9800 . ?
C23 H23C 0.9800 . ?
C22 H22A 0.9800 . ?
C22 H22B 0.9800 . ?
C22 H22C 0.9800 . ?
C49 H49A 0.9800 . ?
C49 H49B 0.9800 . ?
C49 H49C 0.9800 . ?
C20 H20A 0.9800 . ?
C20 H20B 0.9800 . ?
C20 H20C 0.9800 . ?
C45 H45 0.9500 . ?
C45 C46 1.377(3) . ?
C42 H42A 0.9800 . ?
C42 H42B 0.9800 . ?
C42 H42C 0.9800 . ?
C46 H46 0.9500 . ?
C19 H19A 0.9800 . ?
C19 H19B 0.9800 . ?
C19 H19C 0.9800 . ?
C39 H39A 0.9800 . ?
C39 H39B 0.9800 . ?
C39 H39C 0.9800 . ?
C41 H41A 0.9800 . ?
C41 H41B 0.9800 . ?
C41 H41C 0.9800 . ?
C38 H38A 0.9800 . ?
C38 H38B 0.9800 . ?
C38 H38C 0.9800 . ?

loop_
_geom_torsion_atom_site_label_1
_geom_torsion_atom_site_label_2
_geom_torsion_atom_site_label_3
_geom_torsion_atom_site_label_4
_geom_torsion
_geom_torsion_site_symmetry_1
_geom_torsion_site_symmetry_2
_geom_torsion_site_symmetry_3
_geom_torsion_site_symmetry_4
_geom_torsion_publ_flag
Al1 O11 C10 C24 -156.05(9) . . . . ?
Al1 O11 C10 C9 24.71(18) . . . . ?
Al1 O6 C5 C43 -154.86(9) . . . . ?
Al1 O6 C5 C4 27.90(19) . . . . ?
Al1 N7 C12 C17 -79.18(14) . . . . ?
Al1 N7 C12 C13 102.11(12) . . . . ?
Al1 N7 C8 C9 -18.17(17) . . . . ?
Al1 N7 C8 C30 165.20(11) . . . . ?
Al1 N2 C31 C36 -87.07(13) . . . . ?
Al1 N2 C31 C32 92.99(13) . . . . ?
Al1 N2 C3 C4 -13.50(19) . . . . ?
Al1 N2 C3 C49 168.10(12) . . . . ?
O11 Al1 O6 C5 -122.98(11) . . . . ?
O11 C10 C24 C25 22.77(18) . . . . ?
O11 C10 C24 C29 -158.66(13) . . . . ?
O11 C10 C9 C8 13.2(2) . . . . ?
O6 Al1 O11 C10 -122.79(11) . . . . ?
O6 C5 C43 C48 166.73(13) . . . . ?
O6 C5 C43 C44 -14.17(19) . . . . ?
O6 C5 C4 C3 7.4(2) . . . . ?
N7 Al1 O11 C10 -41.76(11) . . . . ?
N7 Al1 O6 C5 155.19(11) . . . . ?
N7 C12 C17 C16 -178.79(12) . . . . ?
N7 C12 C17 C21 1.6(2) . . . . ?
N7 C12 C13 C14 179.05(12) . . . . ?
N7 C12 C13 C18 -2.49(19) . . . . ?
N7 C8 C9 C10 -13.6(2) . . . . ?
N2 Al1 O11 C10 153.59(11) . . . . ?
N2 Al1 O6 C5 -39.99(11) . . . . ?
N2 C31 C36 C35 -176.90(12) . . . . ?
N2 C31 C36 C40 6.98(19) . . . . ?
N2 C31 C32 C33 177.16(12) . . . . ?
N2 C31 C32 C37 -3.9(2) . . . . ?
N2 C3 C4 C5 -12.1(2) . . . . ?
C5 C43 C48 C47 178.71(14) . . . . ?
C5 C43 C44 C45 -178.65(15) . . . . ?
C12 N7 C8 C9 169.25(12) . . . . ?
C12 N7 C8 C30 -7.38(18) . . . . ?
C12 C17 C16 C15 0.1(2) . . . . ?
C12 C17 C21 C23 113.31(15) . . . . ?
C12 C17 C21 C22 -122.91(15) . . . . ?
C12 C13 C14 C15 -0.6(2) . . . . ?
C12 C13 C18 C20 145.73(14) . . . . ?
C12 C13 C18 C19 -89.47(17) . . . . ?
C10 C24 C25 C26 176.29(13) . . . . ?
C10 C24 C29 C28 -176.10(13) . . . . ?
C8 N7 C12 C17 93.05(15) . . . . ?
C8 N7 C12 C13 -85.66(15) . . . . ?
C24 C10 C9 C8 -166.04(13) . . . . ?
C24 C25 C26 C27 0.4(2) . . . . ?
C24 C29 C28 C27 -0.7(2) . . . . ?
C31 N2 C3 C4 172.86(13) . . . . ?
C31 N2 C3 C49 -5.5(2) . . . . ?
C31 C36 C35 C34 -1.1(2) . . . . ?
C31 C36 C40 C42 101.02(16) . . . . ?
C31 C36 C40 C41 -135.50(15) . . . . ?
C31 C32 C33 C34 0.5(2) . . . . ?
C31 C32 C37 C39 -117.57(16) . . . . ?
C31 C32 C37 C38 118.30(16) . . . . ?
C17 C12 C13 C14 0.4(2) . . . . ?
C17 C12 C13 C18 178.82(13) . . . . ?
C17 C16 C15 C14 -0.3(2) . . . . ?
C13 C12 C17 C16 -0.1(2) . . . . ?
C13 C12 C17 C21 -179.76(13) . . . . ?
C36 C31 C32 C33 -2.8(2) . . . . ?
C36 C31 C32 C37 176.19(13) . . . . ?
C9 C10 C24 C25 -157.97(13) . . . . ?
C9 C10 C24 C29 20.6(2) . . . . ?
C43 C5 C4 C3 -169.66(13) . . . . ?
C43 C48 C47 C46 0.2(3) . . . . ?
C43 C44 C45 C46 -0.4(3) . . . . ?
C25 C24 C29 C28 2.5(2) . . . . ?
C29 C24 C25 C26 -2.3(2) . . . . ?
C3 N2 C31 C36 86.42(15) . . . . ?
C3 N2 C31 C32 -93.52(15) . . . . ?
C4 C5 C43 C48 -16.0(2) . . . . ?
C4 C5 C43 C44 163.11(15) . . . . ?
C16 C17 C21 C23 -66.32(17) . . . . ?
C16 C17 C21 C22 57.46(18) . . . . ?
C16 C15 C14 C13 0.5(2) . . . . ?
C32 C31 C36 C35 3.04(19) . . . . ?
C32 C31 C36 C40 -173.08(13) . . . . ?
C21 C17 C16 C15 179.71(14) . . . . ?
C48 C43 C44 C45 0.5(2) . . . . ?
C48 C47 C46 C45 -0.2(3) . . . . ?
C28 C27 C26 C25 1.5(2) . . . . ?
C14 C13 C18 C20 -35.9(2) . . . . ?
C14 C13 C18 C19 88.94(17) . . . . ?
C18 C13 C14 C15 -179.03(14) . . . . ?
C26 C27 C28 C29 -1.3(2) . . . . ?
C35 C36 C40 C42 -75.03(17) . . . . ?
C35 C36 C40 C41 48.45(19) . . . . ?
C35 C34 C33 C32 1.4(2) . . . . ?
C44 C43 C48 C47 -0.4(2) . . . . ?
C44 C45 C46 C47 0.2(3) . . . . ?
C30 C8 C9 C10 163.21(14) . . . . ?
C33 C32 C37 C39 61.39(18) . . . . ?
C33 C32 C37 C38 -62.7(2) . . . . ?
C33 C34 C35 C36 -1.1(2) . . . . ?
C40 C36 C35 C34 175.13(13) . . . . ?
C37 C32 C33 C34 -178.45(14) . . . . ?
C49 C3 C4 C5 166.37(15) . . . . ?
